data_4127066
loop_
_publ_author_name
'Adams, Gemma M.'
'Colebatch, Annie L.'
'Skornia, Joseph T.'
'McKay, Alasdair I.'
'Johnson, Heather C.'
'Lloyd Jones, Guy C.'
'Macgregor, Stuart A.'
'Beattie, Nicholas A.'
'Weller, Andrew S.'

_publ_section_title
;
 Dehydropolymerization of H3B&#x00B7;NMeH2 To Form Polyaminoboranes Using
 [Rh(Xantphos-alkyl)] Catalysts.
;
_journal_name_full 'Journal of the American Chemical Society'
_journal_paper_doi 10.1021/jacs.7b11975
_journal_year 2018
_chemical_compound_source SYN
_chemical_formula_moiety 'C46 H64 Cl2 O2 P4 Rh2'
_chemical_formula_sum 'C46 H64 Cl2 O2 P4 Rh2'
_chemical_formula_weight 1049.62
_chemical_melting_point ?
_space_group_IT_number 2
_symmetry_cell_setting triclinic
_symmetry_space_group_name_Hall '-P 1'
_symmetry_space_group_name_H-M 'P -1'
_atom_sites_solution_hydrogens difmap
_atom_sites_solution_primary direct
_audit_creation_date 2016-05-11
_audit_creation_method CRYSTALS_ver_14.43
_cell_angle_alpha 107.4934(15)
_cell_angle_beta 98.9909(14)
_cell_angle_gamma 100.2269(13)
_cell_formula_units_Z 1
_cell_length_a 10.0314(3)
_cell_length_b 10.5096(3)
_cell_length_c 12.0652(4)
_cell_measurement_reflns_used 4889
_cell_measurement_temperature 150
_cell_measurement_theta_max 27
_cell_measurement_theta_min 5
_cell_volume 1163.72(6)
_computing_cell_refinement 'DENZO/SCALEPACK (Otwinowski & Minor, 1997)'
_computing_data_collection 'COLLECT (Nonius, 2001).'
_computing_data_reduction 'DENZO/SCALEPACK (Otwinowski & Minor, 1997)'
_computing_molecular_graphics 'CAMERON (Watkin et al., 1996)'
_computing_publication_material 'CRYSTALS (Betteridge et al., 2003)'
_computing_structure_refinement 'CRYSTALS (Betteridge et al., 2003)'
_computing_structure_solution 'SIR92 (Altomare et al., 1994)'
_diffrn_ambient_temperature 150
_diffrn_measured_fraction_theta_full 0.992
_diffrn_measured_fraction_theta_max 0.990
_diffrn_measurement_device Area
_diffrn_measurement_device_type 'Nonius KappaCCD'
_diffrn_measurement_method \w
_diffrn_radiation_monochromator graphite
_diffrn_radiation_type 'Mo K\a'
_diffrn_radiation_wavelength 0.71073
_diffrn_reflns_av_R_equivalents 0.027
_diffrn_reflns_limit_h_max 13
_diffrn_reflns_limit_h_min -13
_diffrn_reflns_limit_k_max 13
_diffrn_reflns_limit_k_min -13
_diffrn_reflns_limit_l_max 15
_diffrn_reflns_limit_l_min -15
_diffrn_reflns_number 8854
_diffrn_reflns_theta_full 25.609
_diffrn_reflns_theta_max 27.536
_diffrn_reflns_theta_min 5.125
_diffrn_standards_decay_% -
_diffrn_standards_number 0
_exptl_absorpt_coefficient_mu 0.998
_exptl_absorpt_correction_T_max 0.95
_exptl_absorpt_correction_T_min 0.89
_exptl_absorpt_correction_type multi-scan
_exptl_absorpt_process_details 'DENZO/SCALEPACK (Otwinowski & Minor, 1997)'
_exptl_crystal_colour 'red-yellow dichromic'
_exptl_crystal_density_diffrn 1.498
_exptl_crystal_density_meas ?
_exptl_crystal_density_method 'not measured'
_exptl_crystal_description plate
_exptl_crystal_F_000 540
_exptl_crystal_size_max 0.300
_exptl_crystal_size_mid 0.100
_exptl_crystal_size_min 0.050
_refine_diff_density_max 0.86
_refine_diff_density_min -0.95
_refine_ls_extinction_method None
_refine_ls_goodness_of_fit_ref 0.9243
_refine_ls_hydrogen_treatment refxyz
_refine_ls_matrix_type full
_refine_ls_number_parameters 349
_refine_ls_number_reflns 5309
_refine_ls_number_restraints 0
_refine_ls_R_factor_all 0.0430
_refine_ls_R_factor_gt 0.0336
_refine_ls_shift/su_max 0.0005241
_refine_ls_shift/su_mean 0.0000175
_refine_ls_structure_factor_coef Fsqd
_refine_ls_weighting_details
;
 Method, part 1, Chebychev polynomial, (Watkin, 1994, Prince, 1982) 
 [weight] = 1.0/[A~0~*T~0~(x)+A~1~*T~1~(x) ... +A~n-1~]*T~n-1~(x)] 
 where A~i~ are the Chebychev coefficients listed below and x= Fcalc/Fmax 
 Method = Robust Weighting (Prince, 1982) 
 W = [weight] * [1-(deltaF/6*sigmaF)^2^]^2^ 
 A~i~ are: 
 12.4 17.3 8.18 2.11 
;
_refine_ls_weighting_scheme calc
_refine_ls_wR_factor_all 0.0850
_refine_ls_wR_factor_gt 0.0748
_refine_ls_wR_factor_ref 0.0850
_reflns_limit_h_max 12
_reflns_limit_h_min -13
_reflns_limit_k_max 13
_reflns_limit_k_min -13
_reflns_limit_l_max 15
_reflns_limit_l_min 0
_reflns_number_gt 4548
_reflns_number_total 5310
_reflns_threshold_expression I>2.0\s(I)
_oxford_diffrn_Wilson_B_factor 1.61
_oxford_diffrn_Wilson_scale 8.27
_oxford_refine_ls_r_factor_ref 0.0430
_oxford_refine_ls_scale 0.3472(3)
_oxford_reflns_number_all 5310
_oxford_reflns_threshold_expression_ref I>-3.0\s(I)
_oxford_structure_analysis_title 'ALC97 At 11:56 on 11/ 5'
_cod_data_source_file ja7b11975_si_002.cif
_cod_data_source_block complex_8
_cod_depositor_comments
;
The following automatic conversions were performed:

'_chemical_melting_point' value 'not measured' was changed to '?' -
the value is undefined or not given.

'_exptl_crystal_density_meas' value 'not measured' was changed to '?'
- the value is perceived as not measured.

Automatic conversion script
Id: cif_fix_values 4973 2017-02-22 13:04:09Z antanas 
;
_cod_original_sg_symbol_H-M 'P -1 '
_cod_database_code 4127066

loop_
_symmetry_equiv_pos_as_xyz
x,y,z
-x,-y,-z

loop_
_atom_site_label
_atom_site_type_symbol
_atom_site_fract_x
_atom_site_fract_y
_atom_site_fract_z
_atom_site_U_iso_or_equiv
_atom_site_occupancy
_atom_site_adp_type
C1 C 0.2268(3) 0.6892(3) 0.3113(3) 0.0200 1.0000 Uani
C2 C 0.3551(3) 0.6943(3) 0.3813(3) 0.0238 1.0000 Uani
C3 C 0.3712(4) 0.5872(4) 0.4236(3) 0.0285 1.0000 Uani
C4 C 0.2597(4) 0.4761(3) 0.4019(3) 0.0268 1.0000 Uani
C5 C 0.1312(3) 0.4656(3) 0.3319(3) 0.0218 1.0000 Uani
C6 C 0.1221(3) 0.5700(3) 0.2850(3) 0.0200 1.0000 Uani
C7 C 0.0025(3) 0.3480(3) 0.3045(3) 0.0224 1.0000 Uani
C8 C 0.0033(4) 0.2895(4) 0.4063(3) 0.0283 1.0000 Uani
C9 C 0.0026(4) 0.2353(3) 0.1880(3) 0.0276 1.0000 Uani
C10 C -0.1267(3) 0.4048(3) 0.2837(3) 0.0224 1.0000 Uani
C11 C -0.2553(4) 0.3541(4) 0.3047(3) 0.0284 1.0000 Uani
C12 C -0.3666(4) 0.4130(4) 0.2848(3) 0.0296 1.0000 Uani
C13 C -0.3514(3) 0.5280(3) 0.2494(3) 0.0243 1.0000 Uani
C14 C -0.2243(3) 0.5828(3) 0.2280(3) 0.0206 1.0000 Uani
C15 C -0.1194(3) 0.5132(3) 0.2402(3) 0.0197 1.0000 Uani
C16 C 0.3418(3) 0.9636(3) 0.3293(3) 0.0227 1.0000 Uani
C17 C 0.3351(4) 1.0929(4) 0.2986(4) 0.0337 1.0000 Uani
C18 C 0.1683(3) 0.7781(4) 0.1091(3) 0.0239 1.0000 Uani
C19 C 0.3015(4) 0.7591(5) 0.0679(3) 0.0336 1.0000 Uani
C20 C -0.3357(3) 0.8078(3) 0.2020(3) 0.0238 1.0000 Uani
C21 C -0.3178(4) 0.9428(4) 0.1764(4) 0.0317 1.0000 Uani
C22 C -0.1761(3) 0.6899(4) 0.0423(3) 0.0243 1.0000 Uani
C23 C -0.3176(4) 0.6173(4) -0.0432(3) 0.0329 1.0000 Uani
Cl1 Cl 0.16298(7) 1.04041(8) 0.53045(7) 0.0251 1.0000 Uani
O1 O 0.0015(2) 0.5628(2) 0.20805(19) 0.0199 1.0000 Uani
P1 P 0.17679(8) 0.83127(8) 0.27016(7) 0.0176 1.0000 Uani
P2 P -0.17442(8) 0.74688(8) 0.20321(7) 0.0183 1.0000 Uani
Rh1 Rh 0.00150(2) 0.88878(2) 0.34931(2) 0.0174 1.0000 Uani
H21 H 0.432(4) 0.779(4) 0.408(4) 0.0282 1.0000 Uiso
H31 H 0.464(4) 0.594(4) 0.473(4) 0.0333 1.0000 Uiso
H41 H 0.273(4) 0.409(4) 0.441(4) 0.0331 1.0000 Uiso
H81 H -0.080(5) 0.208(5) 0.385(4) 0.0427 1.0000 Uiso
H83 H 0.007(5) 0.361(5) 0.483(4) 0.0427 1.0000 Uiso
H82 H 0.087(5) 0.249(5) 0.413(4) 0.0432 1.0000 Uiso
H92 H -0.078(5) 0.163(5) 0.166(4) 0.0418 1.0000 Uiso
H91 H 0.001(5) 0.274(5) 0.122(4) 0.0418 1.0000 Uiso
H93 H 0.086(5) 0.194(5) 0.199(4) 0.0421 1.0000 Uiso
H111 H -0.268(4) 0.277(4) 0.334(4) 0.0344 1.0000 Uiso
H121 H -0.452(5) 0.379(4) 0.302(4) 0.0351 1.0000 Uiso
H131 H -0.432(4) 0.569(4) 0.236(4) 0.0293 1.0000 Uiso
H162 H 0.359(4) 0.981(4) 0.415(4) 0.0266 1.0000 Uiso
H161 H 0.415(4) 0.921(4) 0.299(4) 0.0269 1.0000 Uiso
H172 H 0.427(5) 1.165(5) 0.332(4) 0.0500 1.0000 Uiso
H171 H 0.258(5) 1.129(5) 0.331(4) 0.0503 1.0000 Uiso
H173 H 0.315(5) 1.075(5) 0.212(5) 0.0501 1.0000 Uiso
H181 H 0.132(4) 0.847(4) 0.082(4) 0.0291 1.0000 Uiso
H182 H 0.104(4) 0.695(4) 0.076(4) 0.0290 1.0000 Uiso
H191 H 0.283(5) 0.721(5) -0.021(5) 0.0499 1.0000 Uiso
H193 H 0.367(5) 0.849(5) 0.095(4) 0.0498 1.0000 Uiso
H192 H 0.351(5) 0.701(5) 0.104(4) 0.0500 1.0000 Uiso
H202 H -0.348(4) 0.819(4) 0.282(4) 0.0276 1.0000 Uiso
H201 H -0.413(4) 0.731(4) 0.141(4) 0.0282 1.0000 Uiso
H213 H -0.405(5) 0.979(5) 0.183(4) 0.0482 1.0000 Uiso
H211 H -0.236(5) 1.012(5) 0.237(4) 0.0480 1.0000 Uiso
H212 H -0.303(5) 0.933(5) 0.097(5) 0.0481 1.0000 Uiso
H221 H -0.133(4) 0.776(4) 0.027(4) 0.0300 1.0000 Uiso
H222 H -0.115(4) 0.631(4) 0.031(4) 0.0299 1.0000 Uiso
H232 H -0.308(5) 0.574(5) -0.126(5) 0.0491 1.0000 Uiso
H233 H -0.382(5) 0.686(5) -0.046(4) 0.0487 1.0000 Uiso
H231 H -0.366(5) 0.543(5) -0.015(4) 0.0489 1.0000 Uiso

loop_
_atom_site_aniso_label
_atom_site_aniso_U_11
_atom_site_aniso_U_22
_atom_site_aniso_U_33
_atom_site_aniso_U_23
_atom_site_aniso_U_13
_atom_site_aniso_U_12
C1 0.0186(14) 0.0228(14) 0.0194(13) 0.0062(11) 0.0056(11) 0.0072(11)
C2 0.0189(14) 0.0262(15) 0.0268(15) 0.0089(12) 0.0027(12) 0.0085(12)
C3 0.0217(15) 0.0336(17) 0.0312(17) 0.0113(14) 0.0014(13) 0.0125(13)
C4 0.0305(17) 0.0261(16) 0.0249(15) 0.0098(13) 0.0012(13) 0.0116(13)
C5 0.0248(15) 0.0212(14) 0.0206(14) 0.0065(11) 0.0076(12) 0.0073(12)
C6 0.0196(14) 0.0227(14) 0.0176(13) 0.0047(11) 0.0051(11) 0.0075(11)
C7 0.0297(16) 0.0178(13) 0.0215(14) 0.0069(11) 0.0076(12) 0.0080(12)
C8 0.0352(18) 0.0268(16) 0.0275(16) 0.0136(14) 0.0110(14) 0.0075(14)
C9 0.0354(18) 0.0216(15) 0.0245(15) 0.0044(13) 0.0090(13) 0.0072(14)
C10 0.0243(15) 0.0203(14) 0.0200(14) 0.0043(11) 0.0072(11) 0.0018(12)
C11 0.0290(17) 0.0249(16) 0.0325(17) 0.0112(14) 0.0111(14) 0.0030(13)
C12 0.0219(16) 0.0320(17) 0.0345(18) 0.0116(14) 0.0113(13) 0.0003(13)
C13 0.0164(14) 0.0266(15) 0.0274(15) 0.0081(13) 0.0045(12) 0.0010(12)
C14 0.0181(14) 0.0232(14) 0.0195(13) 0.0059(11) 0.0056(11) 0.0030(11)
C15 0.0194(14) 0.0180(13) 0.0192(13) 0.0037(11) 0.0055(11) 0.0014(11)
C16 0.0167(14) 0.0243(15) 0.0259(15) 0.0068(12) 0.0061(12) 0.0038(12)
C17 0.0313(19) 0.0238(17) 0.046(2) 0.0138(15) 0.0114(16) 0.0016(14)
C18 0.0203(15) 0.0299(16) 0.0218(14) 0.0080(13) 0.0072(12) 0.0059(13)
C19 0.0204(16) 0.050(2) 0.0253(17) 0.0049(16) 0.0068(13) 0.0061(15)
C20 0.0182(14) 0.0256(15) 0.0257(15) 0.0081(13) 0.0019(12) 0.0040(12)
C21 0.0241(17) 0.0286(17) 0.043(2) 0.0138(15) 0.0055(15) 0.0076(14)
C22 0.0191(14) 0.0323(17) 0.0194(14) 0.0065(12) 0.0034(11) 0.0054(13)
C23 0.0253(17) 0.044(2) 0.0236(16) 0.0064(15) 0.0017(13) 0.0063(15)
Cl1 0.0157(3) 0.0297(4) 0.0235(3) 0.0007(3) 0.0045(3) 0.0039(3)
O1 0.0148(10) 0.0220(10) 0.0246(10) 0.0106(8) 0.0049(8) 0.0033(8)
P1 0.0143(3) 0.0189(3) 0.0201(3) 0.0057(3) 0.0058(3) 0.0051(3)
P2 0.0141(3) 0.0196(3) 0.0194(3) 0.0051(3) 0.0023(3) 0.0032(3)
Rh1 0.01408(11) 0.01817(11) 0.01927(11) 0.00490(8) 0.00427(8) 0.00422(8)

loop_
_atom_type_symbol
_atom_type_scat_dispersion_real
_atom_type_scat_dispersion_imag
_atom_type_scat_Cromer_Mann_a1
_atom_type_scat_Cromer_Mann_b1
_atom_type_scat_Cromer_Mann_a2
_atom_type_scat_Cromer_Mann_b2
_atom_type_scat_Cromer_Mann_a3
_atom_type_scat_Cromer_Mann_b3
_atom_type_scat_Cromer_Mann_a4
_atom_type_scat_Cromer_Mann_b4
_atom_type_scat_Cromer_Mann_c
_atom_type_scat_source
C 0.0033 0.0016 2.3100 20.8439 1.0200 10.2075 1.5886 0.5687 0.8650 51.6512 0.2156 'International Tables Vol C 4.2.6.8 and 6.1.1.4'
H 0.0000 0.0000 0.4930 10.5109 0.3229 26.1257 0.1402 3.1424 0.0408 57.7998 0.0030 'International Tables Vol C 4.2.6.8 and 6.1.1.4'
Cl 0.1484 0.1585 11.4604 0.0104 7.1964 1.1662 6.2556 18.5194 1.6455 47.7784 -9.5574 'International Tables Vol C 4.2.6.8 and 6.1.1.4'
O 0.0106 0.0060 3.0485 13.2771 2.2868 5.7011 1.5463 0.3239 0.8670 32.9089 0.2508 'International Tables Vol C 4.2.6.8 and 6.1.1.4'
P 0.1023 0.0942 6.4345 1.9067 4.1791 27.1570 1.7800 0.5260 1.4908 68.1645 1.1149 'International Tables Vol C 4.2.6.8 and 6.1.1.4'
Rh -1.1178 0.9187 19.2957 0.7515 14.3501 8.2176 4.7343 25.8749 1.2892 98.6062 5.3280 'International Tables Vol C 4.2.6.8 and 6.1.1.4'

loop_
_geom_angle_atom_site_label_1
_geom_angle_site_symmetry_1
_geom_angle_atom_site_label_2
_geom_angle_atom_site_label_3
_geom_angle
_geom_angle_publ_flag
C2 . C1 C6 116.1(3) yes
C2 . C1 P1 126.2(2) yes
C6 . C1 P1 117.1(2) yes
C1 . C2 C3 120.3(3) yes
C1 . C2 H21 120(2) no
C3 . C2 H21 119(2) no
C2 . C3 C4 120.8(3) yes
C2 . C3 H31 118(2) no
C4 . C3 H31 121(2) no
C3 . C4 C5 120.9(3) yes
C3 . C4 H41 118(2) no
C5 . C4 H41 121(2) no
C4 . C5 C6 116.3(3) yes
C4 . C5 C7 124.4(3) yes
C6 . C5 C7 119.2(3) yes
C1 . C6 C5 125.2(3) yes
C1 . C6 O1 114.7(3) yes
C5 . C6 O1 120.1(3) yes
C5 . C7 C8 111.2(3) yes
C5 . C7 C9 108.0(3) yes
C8 . C7 C9 110.3(3) yes
C5 . C7 C10 107.7(2) yes
C8 . C7 C10 111.1(3) yes
C9 . C7 C10 108.4(3) yes
C7 . C8 H81 110(3) no
C7 . C8 H83 111(3) no
H81 . C8 H83 112(4) no
C7 . C8 H82 108(3) no
H81 . C8 H82 105(4) no
H83 . C8 H82 111(4) no
C7 . C9 H92 110(3) no
C7 . C9 H91 110(3) no
H92 . C9 H91 107(4) no
C7 . C9 H93 110(3) no
H92 . C9 H93 108(4) no
H91 . C9 H93 112(4) no
C7 . C10 C11 124.6(3) yes
C7 . C10 C15 119.4(3) yes
C11 . C10 C15 115.9(3) yes
C10 . C11 C12 120.8(3) yes
C10 . C11 H111 120(3) no
C12 . C11 H111 119(3) no
C11 . C12 C13 121.1(3) yes
C11 . C12 H121 120(3) no
C13 . C12 H121 119(3) no
C12 . C13 C14 119.9(3) yes
C12 . C13 H131 120(2) no
C14 . C13 H131 120(2) no
C13 . C14 C15 116.5(3) yes
C13 . C14 P2 126.7(2) yes
C15 . C14 P2 116.4(2) yes
C14 . C15 C10 125.2(3) yes
C14 . C15 O1 115.1(3) yes
C10 . C15 O1 119.6(3) yes
C17 . C16 P1 113.1(2) yes
C17 . C16 H162 112(2) no
P1 . C16 H162 104(2) no
C17 . C16 H161 112(2) no
P1 . C16 H161 107(2) no
H162 . C16 H161 108(3) no
C16 . C17 H172 112(3) no
C16 . C17 H171 108(3) no
H172 . C17 H171 111(4) no
C16 . C17 H173 112(3) no
H172 . C17 H173 106(4) no
H171 . C17 H173 108(4) no
C19 . C18 P1 117.6(2) yes
C19 . C18 H181 111(2) no
P1 . C18 H181 106(2) no
C19 . C18 H182 108(3) no
P1 . C18 H182 106(3) no
H181 . C18 H182 109(3) no
C18 . C19 H191 111(3) no
C18 . C19 H193 109(3) no
H191 . C19 H193 108(4) no
C18 . C19 H192 114(3) no
H191 . C19 H192 111(4) no
H193 . C19 H192 105(4) no
C21 . C20 P2 110.8(2) yes
C21 . C20 H202 112(2) no
P2 . C20 H202 102(2) no
C21 . C20 H201 113(2) no
P2 . C20 H201 107(2) no
H202 . C20 H201 111(3) no
C20 . C21 H213 110(3) no
C20 . C21 H211 109(3) no
H213 . C21 H211 109(4) no
C20 . C21 H212 113(3) no
H213 . C21 H212 107(4) no
H211 . C21 H212 109(4) no
C23 . C22 P2 116.6(2) yes
C23 . C22 H221 111(2) no
P2 . C22 H221 105(2) no
C23 . C22 H222 110(3) no
P2 . C22 H222 106(3) no
H221 . C22 H222 108(3) no
C22 . C23 H232 112(3) no
C22 . C23 H233 112(3) no
H232 . C23 H233 107(4) no
C22 . C23 H231 109(3) no
H232 . C23 H231 109(4) no
H233 . C23 H231 109(4) no
Rh1 2_576 Cl1 Rh1 99.30(3) yes
C15 . O1 C6 113.9(2) yes
C16 . P1 C18 101.50(15) yes
C16 . P1 C1 101.07(14) yes
C18 . P1 C1 103.32(15) yes
C16 . P1 Rh1 114.71(10) yes
C18 . P1 Rh1 122.95(11) yes
C1 . P1 Rh1 110.58(10) yes
C22 . P2 C20 100.46(15) yes
C22 . P2 C14 101.93(15) yes
C20 . P2 C14 102.45(14) yes
C22 . P2 Rh1 126.12(11) yes
C20 . P2 Rh1 112.67(11) yes
C14 . P2 Rh1 110.34(10) yes
Cl1 2_576 Rh1 Cl1 80.70(3) yes
Cl1 2_576 Rh1 P2 89.67(3) yes
Cl1 . Rh1 P2 169.68(3) yes
Cl1 2_576 Rh1 P1 169.89(3) yes
Cl1 . Rh1 P1 90.32(3) yes
P2 . Rh1 P1 98.96(3) yes

loop_
_geom_bond_atom_site_label_1
_geom_bond_atom_site_label_2
_geom_bond_site_symmetry_2
_geom_bond_distance
_geom_bond_publ_flag
C1 C2 . 1.407(4) yes
C1 C6 . 1.401(4) yes
C1 P1 . 1.834(3) yes
C2 C3 . 1.392(5) yes
C2 H21 . 1.00(4) no
C3 C4 . 1.395(5) yes
C3 H31 . 1.00(4) no
C4 C5 . 1.393(4) yes
C4 H41 . 0.98(4) no
C5 C6 . 1.387(4) yes
C5 C7 . 1.535(4) yes
C6 O1 . 1.380(4) yes
C7 C8 . 1.530(4) yes
C7 C9 . 1.543(4) yes
C7 C10 . 1.538(4) yes
C8 H81 . 1.02(5) no
C8 H83 . 0.99(5) no
C8 H82 . 1.01(5) no
C9 H92 . 0.95(5) no
C9 H91 . 1.00(5) no
C9 H93 . 1.01(5) no
C10 C11 . 1.397(4) yes
C10 C15 . 1.386(4) yes
C11 C12 . 1.392(5) yes
C11 H111 . 0.97(4) no
C12 C13 . 1.390(5) yes
C12 H121 . 0.95(4) no
C13 C14 . 1.399(4) yes
C13 H131 . 0.99(4) no
C14 C15 . 1.398(4) yes
C14 P2 . 1.834(3) yes
C15 O1 . 1.391(3) yes
C16 C17 . 1.522(5) yes
C16 P1 . 1.844(3) yes
C16 H162 . 0.98(4) no
C16 H161 . 0.99(4) no
C17 H172 . 1.02(5) no
C17 H171 . 1.01(5) no
C17 H173 . 0.98(5) no
C18 C19 . 1.521(4) yes
C18 P1 . 1.837(3) yes
C18 H181 . 0.98(4) no
C18 H182 . 0.92(4) no
C19 H191 . 1.00(5) no
C19 H193 . 0.98(5) no
C19 H192 . 1.00(5) no
C20 C21 . 1.527(5) yes
C20 P2 . 1.842(3) yes
C20 H202 . 0.97(4) no
C20 H201 . 1.01(4) no
C21 H213 . 1.01(5) no
C21 H211 . 1.01(5) no
C21 H212 . 0.97(5) no
C22 C23 . 1.532(5) yes
C22 P2 . 1.848(3) yes
C22 H221 . 1.01(4) no
C22 H222 . 0.94(4) no
C23 H232 . 0.99(5) no
C23 H233 . 1.05(5) no
C23 H231 . 1.02(5) no
Cl1 Rh1 2_576 2.4322(7) yes
Cl1 Rh1 . 2.4131(8) yes
P1 Rh1 . 2.2191(7) yes
P2 Rh1 . 2.2267(8) yes
